data_7034434
loop_
_publ_author_name
'Dhokale, Bhausaheb'
'Jadhav, Thaksen'
'Mobin, Shaikh M.'
'Misra, Rajneesh'

_publ_section_title
;
 Meso enyne substituted BODIPYs: synthesis, structure and properties.
;
_journal_issue 36
_journal_name_full 'Dalton transactions (Cambridge, England : 2003)'
_journal_page_first 15803
_journal_page_last 15812
_journal_paper_doi 10.1039/c5dt00565e
_journal_volume 44
_journal_year 2015
_chemical_formula_sum 'C33 H21 B F2 N2'
_chemical_formula_weight 494.33
_chemical_name_systematic
;
 ?
;
_space_group_IT_number 2
_symmetry_cell_setting triclinic
_symmetry_space_group_name_Hall '-P 1'
_symmetry_space_group_name_H-M 'P -1'
_atom_sites_solution_hydrogens geom
_atom_sites_solution_primary direct
_atom_sites_solution_secondary difmap
_audit_creation_method SHELXL-97
_audit_update_record
;
2014-08-07 deposited with the CCDC.
2015-03-13 downloaded from the CCDC.
;
_cell_angle_alpha 97.430(5)
_cell_angle_beta 90.537(4)
_cell_angle_gamma 107.816(6)
_cell_formula_units_Z 2
_cell_length_a 9.3787(5)
_cell_length_b 9.6798(8)
_cell_length_c 14.6648(8)
_cell_measurement_reflns_used 2371
_cell_measurement_temperature 150(2)
_cell_measurement_theta_max 29.4300
_cell_measurement_theta_min 3.7250
_cell_volume 1255.15(15)
_computing_cell_refinement 'CrysAlis RED, Oxford Diffraction Ltd.,'
_computing_data_collection 'CrysAlis CCD, Oxford Diffraction Ltd.,'
_computing_data_reduction 'CrysAlis RED, Oxford Diffraction Ltd.,'
_computing_molecular_graphics Ortep3
_computing_publication_material Shelx97
_computing_structure_refinement 'SHELXL-97 (Sheldrick, 1997)'
_computing_structure_solution 'SHELXS-97 (Sheldrick, 1997)'
_diffrn_ambient_temperature 150(2)
_diffrn_detector_area_resol_mean 15.9948
_diffrn_measured_fraction_theta_full 0.998
_diffrn_measured_fraction_theta_max 0.998
_diffrn_measurement_device_type 'OXFORD DIFFRACTION SUPER NOVA'
_diffrn_measurement_method \w/q-scan
_diffrn_radiation_monochromator graphite
_diffrn_radiation_source 'Micro-Focus (Mo) X-ray Source'
_diffrn_radiation_type MoK\a
_diffrn_radiation_wavelength 0.71073
_diffrn_reflns_av_R_equivalents 0.0355
_diffrn_reflns_av_sigmaI/netI 0.0613
_diffrn_reflns_limit_h_max 11
_diffrn_reflns_limit_h_min -11
_diffrn_reflns_limit_k_max 11
_diffrn_reflns_limit_k_min -11
_diffrn_reflns_limit_l_max 17
_diffrn_reflns_limit_l_min -17
_diffrn_reflns_number 9380
_diffrn_reflns_theta_full 25.00
_diffrn_reflns_theta_max 25.00
_diffrn_reflns_theta_min 3.09
_exptl_absorpt_coefficient_mu 0.086
_exptl_absorpt_correction_T_max 0.9889
_exptl_absorpt_correction_T_min 0.9804
_exptl_absorpt_correction_type multi-scan
_exptl_absorpt_process_details
;
CrysAlis RED, Oxford Diffraction Ltd.,
Version 1.171.31.7 (release 18-10-2006 CrysAlis171 .NET)
(compiled Oct 18 2006,16:28:17)
Empirical absorption correction using spherical harmonics,
 implemented in SCALE3 ABSPACK scaling algorithm.
;
_exptl_crystal_colour orange
_exptl_crystal_density_diffrn 1.308
_exptl_crystal_density_method 'not measured'
_exptl_crystal_description block
_exptl_crystal_F_000 512
_exptl_crystal_size_max 0.23
_exptl_crystal_size_mid 0.18
_exptl_crystal_size_min 0.13
_refine_diff_density_max 0.139
_refine_diff_density_min -0.169
_refine_diff_density_rms 0.033
_refine_ls_extinction_method none
_refine_ls_goodness_of_fit_ref 1.044
_refine_ls_hydrogen_treatment mixed
_refine_ls_matrix_type full
_refine_ls_number_parameters 343
_refine_ls_number_reflns 4415
_refine_ls_number_restraints 0
_refine_ls_restrained_S_all 1.044
_refine_ls_R_factor_all 0.0938
_refine_ls_R_factor_gt 0.0500
_refine_ls_shift/su_max 0.000
_refine_ls_shift/su_mean 0.000
_refine_ls_structure_factor_coef Fsqd
_refine_ls_weighting_details 'calc w=1/[\s^2^(Fo^2^)+(0.0410P)^2^+0.0596P] where P=(Fo^2^+2Fc^2^)/3'
_refine_ls_weighting_scheme calc
_refine_ls_wR_factor_gt 0.1044
_refine_ls_wR_factor_ref 0.1259
_reflns_number_gt 2726
_reflns_number_total 4415
_reflns_threshold_expression >2sigma(I)
_cod_data_source_file c5dt00565e2.cif
_cod_data_source_block 3b
_cod_depositor_comments
;
The following automatic conversions were performed:

'_symmetry_cell_setting' value 'Triclinic' changed to 'triclinic'
according to
/usr/data/users/saulius/crontab/automatic-downloads/rss-feeds/RSC/lib/dictionaries/cif_core.dic
dictionary named 'cif_core.dic' version 2.4.2 from 2011-04-26.

Automatic conversion script
Id: cif_fix_values 3105 2015-03-04 15:46:00Z robertas 

 Adding full bibliography for 7034433--7034436.cif.
;
_cod_original_cell_volume 1255.15(14)
_cod_database_code 7034434

loop_
_symmetry_equiv_pos_as_xyz
'x, y, z'
'-x, -y, -z'

loop_
_atom_site_label
_atom_site_type_symbol
_atom_site_fract_x
_atom_site_fract_y
_atom_site_fract_z
_atom_site_U_iso_or_equiv
_atom_site_adp_type
_atom_site_occupancy
_atom_site_symmetry_multiplicity
_atom_site_calc_flag
_atom_site_refinement_flags
F1 F 0.98314(13) 0.18881(17) 0.53690(10) 0.0702(5) Uani 1 1 d .
F2 F 0.84601(16) 0.08125(18) 0.40451(10) 0.0784(5) Uani 1 1 d .
B1 B 0.8402(3) 0.1428(4) 0.4939(2) 0.0509(8) Uani 1 1 d .
N1 N 0.77883(19) 0.2739(2) 0.49667(13) 0.0494(5) Uani 1 1 d .
N2 N 0.73180(18) 0.0317(2) 0.54818(13) 0.0459(5) Uani 1 1 d .
C1 C 0.7391(3) -0.1006(3) 0.56244(18) 0.0588(7) Uani 1 1 d .
H1 H 0.8100 -0.1446 0.5367 0.071 Uiso 1 1 calc R
C2 C 0.6280(3) -0.1641(3) 0.62033(18) 0.0614(7) Uani 1 1 d .
H2 H 0.6099 -0.2569 0.6407 0.074 Uiso 1 1 calc R
C3 C 0.5497(3) -0.0664(3) 0.64209(16) 0.0515(7) Uani 1 1 d .
H3 H 0.4665 -0.0800 0.6802 0.062 Uiso 1 1 calc R
C4 C 0.6142(2) 0.0572(3) 0.59821(15) 0.0405(6) Uani 1 1 d .
C5 C 0.5850(2) 0.1909(3) 0.60331(15) 0.0408(6) Uani 1 1 d .
C6 C 0.6656(2) 0.2981(3) 0.55143(15) 0.0432(6) Uani 1 1 d .
C7 C 0.6468(3) 0.4311(3) 0.53470(18) 0.0576(7) Uani 1 1 d .
H7 H 0.5772 0.4749 0.5626 0.069 Uiso 1 1 calc R
C8 C 0.7471(3) 0.4869(3) 0.4707(2) 0.0718(8) Uani 1 1 d .
H8 H 0.7597 0.5756 0.4459 0.086 Uiso 1 1 calc R
C9 C 0.8264(3) 0.3879(3) 0.44946(19) 0.0672(8) Uani 1 1 d .
H9 H 0.9040 0.3994 0.4072 0.081 Uiso 1 1 calc R
C10 C 0.4659(2) 0.2113(3) 0.66271(15) 0.0423(6) Uani 1 1 d .
H10 H 0.3729 0.1348 0.6550 0.051 Uiso 1 1 calc R
C11 C 0.4743(2) 0.3269(3) 0.72701(15) 0.0406(6) Uani 1 1 d .
C12 C 0.6098(2) 0.4468(3) 0.74928(15) 0.0444(6) Uani 1 1 d .
C13 C 0.7226(2) 0.5451(3) 0.77186(16) 0.0478(6) Uani 1 1 d .
C14 C 0.8620(2) 0.6587(3) 0.79833(16) 0.0466(6) Uani 1 1 d .
C15 C 0.8621(3) 0.7996(3) 0.83867(19) 0.0607(7) Uani 1 1 d .
H15 H 0.7700 0.8208 0.8452 0.073 Uiso 1 1 calc R
C16 C 0.9929(3) 0.9049(3) 0.86814(19) 0.0661(8) Uani 1 1 d .
H16 H 0.9909 0.9987 0.8954 0.079 Uiso 1 1 calc R
C17 C 1.1319(3) 0.8776(3) 0.85900(18) 0.0572(7) Uani 1 1 d .
C18 C 1.2699(3) 0.9834(3) 0.8914(2) 0.0793(10) Uani 1 1 d .
H18 H 1.2714 1.0789 0.9176 0.095 Uiso 1 1 calc R
C19 C 1.4002(3) 0.9499(5) 0.8854(2) 0.0944(13) Uani 1 1 d .
H19 H 1.4920 1.0222 0.9075 0.113 Uiso 1 1 calc R
C20 C 1.4003(3) 0.8102(5) 0.8472(2) 0.0927(12) Uani 1 1 d .
H20 H 1.4920 0.7875 0.8450 0.111 Uiso 1 1 calc R
C21 C 1.2703(3) 0.7057(4) 0.81311(19) 0.0692(8) Uani 1 1 d .
H21 H 1.2723 0.6120 0.7855 0.083 Uiso 1 1 calc R
C22 C 1.1330(2) 0.7367(3) 0.81876(16) 0.0492(6) Uani 1 1 d .
C23 C 0.9956(2) 0.6291(3) 0.78835(15) 0.0466(6) Uani 1 1 d .
H23 H 0.9955 0.5348 0.7606 0.056 Uiso 1 1 calc R
C24 C 0.3456(2) 0.3290(2) 0.78499(15) 0.0399(6) Uani 1 1 d .
C25 C 0.3719(2) 0.3934(3) 0.87872(15) 0.0477(6) Uani 1 1 d .
H25 H 0.4720 0.4383 0.9032 0.057 Uiso 1 1 calc R
C26 C 0.2553(2) 0.3918(3) 0.93418(16) 0.0511(7) Uani 1 1 d .
H26 H 0.2757 0.4338 0.9970 0.061 Uiso 1 1 calc R
C27 C 0.1049(2) 0.3287(3) 0.89974(15) 0.0422(6) Uani 1 1 d .
C28 C -0.0184(3) 0.3243(3) 0.95539(16) 0.0520(7) Uani 1 1 d .
H28 H -0.0013 0.3651 1.0185 0.062 Uiso 1 1 calc R
C29 C -0.1616(3) 0.2622(3) 0.91921(18) 0.0574(7) Uani 1 1 d .
H29 H -0.2433 0.2596 0.9574 0.069 Uiso 1 1 calc R
C30 C -0.1892(2) 0.2024(3) 0.82654(18) 0.0566(7) Uani 1 1 d .
H30 H -0.2896 0.1605 0.8020 0.068 Uiso 1 1 calc R
C31 C -0.0731(2) 0.2037(3) 0.77077(16) 0.0503(7) Uani 1 1 d .
H31 H -0.0935 0.1622 0.7079 0.060 Uiso 1 1 calc R
C32 C 0.0767(2) 0.2660(2) 0.80573(15) 0.0394(6) Uani 1 1 d .
C33 C 0.2000(2) 0.2675(3) 0.75022(15) 0.0425(6) Uani 1 1 d .
H33 H 0.1816 0.2249 0.6875 0.051 Uiso 1 1 calc R

loop_
_atom_site_aniso_label
_atom_site_aniso_U_11
_atom_site_aniso_U_22
_atom_site_aniso_U_33
_atom_site_aniso_U_23
_atom_site_aniso_U_13
_atom_site_aniso_U_12
F1 0.0394(8) 0.0814(12) 0.0846(11) 0.0057(9) 0.0039(7) 0.0134(8)
F2 0.0861(11) 0.0850(12) 0.0546(10) -0.0077(9) 0.0242(8) 0.0192(9)
B1 0.0406(15) 0.062(2) 0.0451(18) -0.0033(15) 0.0046(12) 0.0125(15)
N1 0.0436(11) 0.0532(14) 0.0484(13) 0.0073(11) 0.0075(9) 0.0105(10)
N2 0.0413(11) 0.0482(13) 0.0456(12) -0.0027(10) 0.0030(8) 0.0136(10)
C1 0.0633(17) 0.0513(18) 0.0643(19) -0.0052(15) 0.0003(13) 0.0268(14)
C2 0.0753(18) 0.0457(17) 0.0624(19) 0.0073(14) 0.0053(14) 0.0177(15)
C3 0.0540(14) 0.0468(16) 0.0484(16) 0.0023(13) 0.0044(11) 0.0099(13)
C4 0.0374(12) 0.0393(14) 0.0422(14) -0.0010(11) 0.0008(9) 0.0106(11)
C5 0.0340(12) 0.0417(15) 0.0410(14) -0.0025(11) -0.0035(9) 0.0070(11)
C6 0.0412(13) 0.0441(15) 0.0425(14) 0.0048(12) 0.0020(10) 0.0108(11)
C7 0.0641(16) 0.0540(18) 0.0552(18) 0.0100(14) 0.0005(13) 0.0183(14)
C8 0.086(2) 0.0570(19) 0.073(2) 0.0234(16) 0.0062(16) 0.0158(17)
C9 0.0636(17) 0.071(2) 0.0596(19) 0.0220(17) 0.0134(13) 0.0049(16)
C10 0.0330(12) 0.0422(15) 0.0469(15) -0.0015(12) 0.0021(9) 0.0077(10)
C11 0.0353(12) 0.0398(14) 0.0444(14) 0.0028(12) 0.0002(9) 0.0098(10)
C12 0.0390(13) 0.0448(15) 0.0468(15) 0.0002(12) 0.0017(10) 0.0115(12)
C13 0.0428(14) 0.0481(16) 0.0482(15) 0.0034(12) -0.0002(10) 0.0091(12)
C14 0.0408(13) 0.0432(16) 0.0485(15) 0.0023(12) -0.0016(10) 0.0041(12)
C15 0.0480(15) 0.0503(17) 0.081(2) 0.0022(15) -0.0055(12) 0.0147(13)
C16 0.0670(18) 0.0406(16) 0.084(2) 0.0026(15) -0.0089(14) 0.0094(15)
C17 0.0512(15) 0.0486(17) 0.0606(18) 0.0176(14) -0.0084(12) -0.0047(13)
C18 0.070(2) 0.066(2) 0.079(2) 0.0231(17) -0.0142(15) -0.0171(17)
C19 0.052(2) 0.118(3) 0.084(3) 0.045(2) -0.0131(16) -0.028(2)
C20 0.0416(18) 0.136(3) 0.098(3) 0.052(3) 0.0091(16) 0.009(2)
C21 0.0467(16) 0.092(2) 0.071(2) 0.0290(17) 0.0125(13) 0.0171(16)
C22 0.0398(13) 0.0576(18) 0.0481(16) 0.0203(13) 0.0061(10) 0.0065(12)
C23 0.0470(14) 0.0449(15) 0.0444(15) 0.0045(12) 0.0061(10) 0.0097(12)
C24 0.0374(12) 0.0400(14) 0.0393(14) -0.0001(11) 0.0026(9) 0.0101(11)
C25 0.0399(13) 0.0489(16) 0.0452(15) -0.0065(12) -0.0051(10) 0.0059(11)
C26 0.0501(14) 0.0555(17) 0.0399(14) -0.0063(12) -0.0015(10) 0.0102(12)
C27 0.0440(13) 0.0399(14) 0.0382(14) 0.0014(11) 0.0036(10) 0.0081(11)
C28 0.0578(15) 0.0538(17) 0.0394(15) -0.0003(12) 0.0096(11) 0.0125(13)
C29 0.0489(15) 0.0657(19) 0.0570(18) 0.0073(15) 0.0156(12) 0.0169(13)
C30 0.0386(13) 0.0680(19) 0.0601(18) 0.0068(15) 0.0035(11) 0.0130(13)
C31 0.0409(13) 0.0626(18) 0.0423(15) -0.0010(13) -0.0028(10) 0.0120(12)
C32 0.0371(12) 0.0382(14) 0.0400(14) 0.0011(11) 0.0018(9) 0.0090(10)
C33 0.0415(12) 0.0451(15) 0.0369(13) -0.0018(11) 0.0000(9) 0.0107(11)

loop_
_atom_type_symbol
_atom_type_description
_atom_type_scat_dispersion_real
_atom_type_scat_dispersion_imag
_atom_type_scat_source
C C 0.0033 0.0016 'International Tables Vol C Tables 4.2.6.8 and 6.1.1.4'
H H 0.0000 0.0000 'International Tables Vol C Tables 4.2.6.8 and 6.1.1.4'
N N 0.0061 0.0033 'International Tables Vol C Tables 4.2.6.8 and 6.1.1.4'
B B 0.0013 0.0007 'International Tables Vol C Tables 4.2.6.8 and 6.1.1.4'
F F 0.0171 0.0103 'International Tables Vol C Tables 4.2.6.8 and 6.1.1.4'

loop_
_geom_angle_atom_site_label_1
_geom_angle_atom_site_label_2
_geom_angle_atom_site_label_3
_geom_angle
F2 B1 F1 109.52(19)
F2 B1 N1 110.8(2)
F1 B1 N1 109.8(2)
F2 B1 N2 110.9(2)
F1 B1 N2 109.6(2)
N1 B1 N2 106.14(18)
C9 N1 C6 107.1(2)
C9 N1 B1 126.9(2)
C6 N1 B1 126.0(2)
C1 N2 C4 107.3(2)
C1 N2 B1 127.3(2)
C4 N2 B1 125.2(2)
N2 C1 C2 110.5(2)
N2 C1 H1 124.7
C2 C1 H1 124.7
C3 C2 C1 106.6(2)
C3 C2 H2 126.7
C1 C2 H2 126.7
C2 C3 C4 108.1(2)
C2 C3 H3 126.0
C4 C3 H3 126.0
C5 C4 N2 121.3(2)
C5 C4 C3 131.1(2)
N2 C4 C3 107.5(2)
C4 C5 C6 120.1(2)
C4 C5 C10 117.3(2)
C6 C5 C10 122.5(2)
N1 C6 C5 120.3(2)
N1 C6 C7 107.7(2)
C5 C6 C7 131.7(2)
C8 C7 C6 107.9(2)
C8 C7 H7 126.1
C6 C7 H7 126.1
C7 C8 C9 106.4(3)
C7 C8 H8 126.8
C9 C8 H8 126.8
N1 C9 C8 110.9(2)
N1 C9 H9 124.5
C8 C9 H9 124.5
C11 C10 C5 126.98(19)
C11 C10 H10 116.5
C5 C10 H10 116.5
C10 C11 C12 122.62(19)
C10 C11 C24 120.80(19)
C12 C11 C24 116.34(19)
C13 C12 C11 177.0(3)
C12 C13 C14 177.4(3)
C23 C14 C15 119.6(2)
C23 C14 C13 120.1(2)
C15 C14 C13 120.3(2)
C16 C15 C14 120.5(2)
C16 C15 H15 119.8
C14 C15 H15 119.8
C15 C16 C17 121.3(3)
C15 C16 H16 119.4
C17 C16 H16 119.4
C16 C17 C18 122.7(3)
C16 C17 C22 118.7(2)
C18 C17 C22 118.5(3)
C19 C18 C17 120.7(3)
C19 C18 H18 119.6
C17 C18 H18 119.6
C18 C19 C20 120.5(3)
C18 C19 H19 119.7
C20 C19 H19 119.7
C21 C20 C19 120.8(3)
C21 C20 H20 119.6
C19 C20 H20 119.6
C20 C21 C22 120.1(3)
C20 C21 H21 120.0
C22 C21 H21 120.0
C21 C22 C23 121.6(3)
C21 C22 C17 119.4(2)
C23 C22 C17 119.0(2)
C14 C23 C22 121.0(2)
C14 C23 H23 119.5
C22 C23 H23 119.5
C33 C24 C25 118.73(18)
C33 C24 C11 121.34(19)
C25 C24 C11 119.93(18)
C26 C25 C24 120.9(2)
C26 C25 H25 119.5
C24 C25 H25 119.5
C25 C26 C27 121.2(2)
C25 C26 H26 119.4
C27 C26 H26 119.4
C26 C27 C28 122.6(2)
C26 C27 C32 118.60(19)
C28 C27 C32 118.78(19)
C29 C28 C27 120.6(2)
C29 C28 H28 119.7
C27 C28 H28 119.7
C28 C29 C30 120.6(2)
C28 C29 H29 119.7
C30 C29 H29 119.7
C31 C30 C29 120.5(2)
C31 C30 H30 119.7
C29 C30 H30 119.7
C30 C31 C32 120.6(2)
C30 C31 H31 119.7
C32 C31 H31 119.7
C31 C32 C33 122.2(2)
C31 C32 C27 118.89(19)
C33 C32 C27 118.95(18)
C24 C33 C32 121.6(2)
C24 C33 H33 119.2
C32 C33 H33 119.2

loop_
_geom_bond_atom_site_label_1
_geom_bond_atom_site_label_2
_geom_bond_distance
F1 B1 1.393(3)
F2 B1 1.377(3)
B1 N1 1.541(4)
B1 N2 1.546(4)
N1 C9 1.341(3)
N1 C6 1.396(3)
N2 C1 1.346(3)
N2 C4 1.396(3)
C1 C2 1.394(3)
C1 H1 0.9500
C2 C3 1.373(3)
C2 H2 0.9500
C3 C4 1.405(3)
C3 H3 0.9500
C4 C5 1.395(3)
C5 C6 1.401(3)
C5 C10 1.468(3)
C6 C7 1.403(3)
C7 C8 1.377(3)
C7 H7 0.9500
C8 C9 1.390(4)
C8 H8 0.9500
C9 H9 0.9500
C10 C11 1.349(3)
C10 H10 0.9500
C11 C12 1.435(3)
C11 C24 1.487(3)
C12 C13 1.196(3)
C13 C14 1.439(3)
C14 C23 1.373(3)
C14 C15 1.415(3)
C15 C16 1.357(3)
C15 H15 0.9500
C16 C17 1.411(3)
C16 H16 0.9500
C17 C18 1.415(3)
C17 C22 1.418(4)
C18 C19 1.358(4)
C18 H18 0.9500
C19 C20 1.396(5)
C19 H19 0.9500
C20 C21 1.365(4)
C20 H20 0.9500
C21 C22 1.409(3)
C21 H21 0.9500
C22 C23 1.412(3)
C23 H23 0.9500
C24 C33 1.375(3)
C24 C25 1.420(3)
C25 C26 1.367(3)
C25 H25 0.9500
C26 C27 1.413(3)
C26 H26 0.9500
C27 C28 1.415(3)
C27 C32 1.420(3)
C28 C29 1.362(3)
C28 H28 0.9500
C29 C30 1.395(3)
C29 H29 0.9500
C30 C31 1.366(3)
C30 H30 0.9500
C31 C32 1.411(3)
C31 H31 0.9500
C32 C33 1.418(3)
C33 H33 0.9500

loop_
_geom_torsion_atom_site_label_1
_geom_torsion_atom_site_label_2
_geom_torsion_atom_site_label_3
_geom_torsion_atom_site_label_4
_geom_torsion
F2 B1 N1 C9 -50.9(3)
F1 B1 N1 C9 70.3(3)
N2 B1 N1 C9 -171.4(2)
F2 B1 N1 C6 131.3(2)
F1 B1 N1 C6 -107.6(2)
N2 B1 N1 C6 10.8(3)
F2 B1 N2 C1 58.1(3)
F1 B1 N2 C1 -62.9(3)
N1 B1 N2 C1 178.6(2)
F2 B1 N2 C4 -127.5(2)
F1 B1 N2 C4 111.4(2)
N1 B1 N2 C4 -7.1(3)
C4 N2 C1 C2 0.5(3)
B1 N2 C1 C2 175.6(2)
N2 C1 C2 C3 0.1(3)
C1 C2 C3 C4 -0.6(3)
C1 N2 C4 C5 175.05(19)
B1 N2 C4 C5 -0.2(3)
C1 N2 C4 C3 -0.8(2)
B1 N2 C4 C3 -176.1(2)
C2 C3 C4 C5 -174.4(2)
C2 C3 C4 N2 0.9(3)
N2 C4 C5 C6 5.6(3)
C3 C4 C5 C6 -179.6(2)
N2 C4 C5 C10 -175.82(19)
C3 C4 C5 C10 -1.0(3)
C9 N1 C6 C5 174.7(2)
B1 N1 C6 C5 -7.1(3)
C9 N1 C6 C7 0.3(3)
B1 N1 C6 C7 178.5(2)
C4 C5 C6 N1 -2.1(3)
C10 C5 C6 N1 179.38(19)
C4 C5 C6 C7 170.8(2)
C10 C5 C6 C7 -7.8(4)
N1 C6 C7 C8 0.0(3)
C5 C6 C7 C8 -173.5(2)
C6 C7 C8 C9 -0.3(3)
C6 N1 C9 C8 -0.5(3)
B1 N1 C9 C8 -178.7(2)
C7 C8 C9 N1 0.5(3)
C4 C5 C10 C11 130.8(3)
C6 C5 C10 C11 -50.6(4)
C5 C10 C11 C12 -3.2(4)
C5 C10 C11 C24 -177.3(2)
C10 C11 C12 C13 -118(5)
C24 C11 C12 C13 56(5)
C11 C12 C13 C14 83(7)
C12 C13 C14 C23 7(6)
C12 C13 C14 C15 -170(6)
C23 C14 C15 C16 -0.6(4)
C13 C14 C15 C16 176.5(2)
C14 C15 C16 C17 0.4(4)
C15 C16 C17 C18 -178.1(3)
C15 C16 C17 C22 -0.5(4)
C16 C17 C18 C19 176.5(3)
C22 C17 C18 C19 -1.1(4)
C17 C18 C19 C20 0.0(5)
C18 C19 C20 C21 1.6(5)
C19 C20 C21 C22 -2.0(5)
C20 C21 C22 C23 -176.8(2)
C20 C21 C22 C17 0.9(4)
C16 C17 C22 C21 -177.0(2)
C18 C17 C22 C21 0.7(4)
C16 C17 C22 C23 0.7(4)
C18 C17 C22 C23 178.4(2)
C15 C14 C23 C22 0.8(4)
C13 C14 C23 C22 -176.3(2)
C21 C22 C23 C14 176.8(2)
C17 C22 C23 C14 -0.8(4)
C10 C11 C24 C33 -35.5(4)
C12 C11 C24 C33 150.1(2)
C10 C11 C24 C25 143.5(2)
C12 C11 C24 C25 -31.0(3)
C33 C24 C25 C26 1.4(4)
C11 C24 C25 C26 -177.6(2)
C24 C25 C26 C27 -1.3(4)
C25 C26 C27 C28 179.6(3)
C25 C26 C27 C32 0.2(4)
C26 C27 C28 C29 -179.9(2)
C32 C27 C28 C29 -0.6(4)
C27 C28 C29 C30 -0.3(4)
C28 C29 C30 C31 0.8(4)
C29 C30 C31 C32 -0.3(4)
C30 C31 C32 C33 179.1(2)
C30 C31 C32 C27 -0.6(4)
C26 C27 C32 C31 -179.6(2)
C28 C27 C32 C31 1.0(3)
C26 C27 C32 C33 0.7(3)
C28 C27 C32 C33 -178.7(2)
C25 C24 C33 C32 -0.5(3)
C11 C24 C33 C32 178.5(2)
C31 C32 C33 C24 179.8(2)
C27 C32 C33 C24 -0.5(4)
